data_1532121
loop_
_publ_author_name
'Rozenberg, G.Kh.'
'Naaman, O.'
'Dubrovinskii, L.S.'
'Ahuja, R.'
'Le Bihan, T.'
'Pasternak, M.P.'

_publ_section_title
;
 High-pressure structural studies of hematite Fe2 O3
;
_journal_name_full 'Physical Review, Serie 3. B - Condensed Matter (18,1978-)'
_journal_page_first 064112-1
_journal_page_last 064112-8
_journal_volume 65
_journal_year 2002
_chemical_formula_sum 'Fe2 O3'
_space_group_IT_number 60
_symmetry_space_group_name_Hall '-P 2n 2ab'
_symmetry_space_group_name_H-M 'P b c n'
_cell_angle_alpha 90
_cell_angle_beta 90
_cell_angle_gamma 90
_cell_formula_units_Z 4
_cell_length_a 6.6428
_cell_length_b 4.6003
_cell_length_c 4.9263
_cell_volume 150.542
_citation_journal_id_ASTM PRBMDO
_cod_data_source_file Rozenberg_PRBMDO_2002_1233.cif
_cod_data_source_block Fe2O3
_cod_original_cell_volume 150.5422
_cod_database_code 1532121

loop_
_symmetry_equiv_pos_as_xyz
x,y,z
-x+1/2,-y+1/2,z+1/2
x+1/2,-y+1/2,-z
-x,y,-z+1/2
-x,-y,-z
x-1/2,y-1/2,-z-1/2
-x-1/2,y-1/2,z
x,-y,z-1/2

loop_
_atom_site_label
_atom_site_type_symbol
_atom_site_fract_x
_atom_site_fract_y
_atom_site_fract_z
_atom_site_occupancy
_atom_site_U_iso_or_equiv
O2 O-2 0 0.048 0.25 1 0.0
O1 O-2 0.869 0.626 0.089 1 0.0
Fe1 Fe+3 0.126 0.755 0.03 1 0.0
